data_7220968
loop_
_publ_author_name
'Li, Hai-Yang'
'Cao, Li-Hui'
'Wei, Yong-Li'
'Xu, Hong'
'Zang, Shuang-Quan'

_publ_section_title
;
 Construction of a series of metal--organic frameworks based on novel
 flexible ligand 4-carboxy-1-(3,5-dicarboxy-benzyl)-pyridinium chloride
 and selective d-block metal ions: crystal structures and
 photoluminescence
;
_journal_issue 33
_journal_name_full CrystEngComm
_journal_page_first 6297
_journal_paper_doi 10.1039/C5CE01008J
_journal_volume 17
_journal_year 2015
_chemical_formula_moiety 'C15 H9 Cd N O6, H2 O'
_chemical_formula_sum 'C15 H11 Br0 Cd N O7'
_chemical_formula_weight 429.65
_chemical_name_systematic
; 
 ? 
;
_space_group_IT_number 61
_symmetry_cell_setting orthorhombic
_symmetry_space_group_name_Hall '-P 2ac 2ab'
_symmetry_space_group_name_H-M 'P b c a'
_atom_sites_solution_hydrogens geom
_atom_sites_solution_primary direct
_atom_sites_solution_secondary difmap
_audit_creation_method SHELXL-97
_audit_update_record
;
2015-06-29 deposited with the CCDC.
2015-07-01 downloaded from the CCDC.
;
_cell_angle_alpha 90.00
_cell_angle_beta 90.00
_cell_angle_gamma 90.00
_cell_formula_units_Z 8
_cell_length_a 17.0363(4)
_cell_length_b 7.7794(2)
_cell_length_c 20.1494(5)
_cell_measurement_temperature 293(2)
_cell_volume 2670.44(11)
_computing_structure_refinement 'SHELXL-97 (Sheldrick, 1997)'
_computing_structure_solution 'SHELXS-97 (Sheldrick, 1990)'
_diffrn_ambient_temperature 293(2)
_diffrn_measured_fraction_theta_full 0.999
_diffrn_measured_fraction_theta_max 0.999
_diffrn_measurement_device_type 'Xcalibur, Eos, Gemini'
_diffrn_radiation_monochromator graphite
_diffrn_radiation_source 'fine-focus sealed tube'
_diffrn_radiation_type MoK\a
_diffrn_radiation_wavelength 0.71073
_diffrn_reflns_av_R_equivalents 0.0273
_diffrn_reflns_av_sigmaI/netI 0.0312
_diffrn_reflns_limit_h_max 20
_diffrn_reflns_limit_h_min -10
_diffrn_reflns_limit_k_max 5
_diffrn_reflns_limit_k_min -9
_diffrn_reflns_limit_l_max 22
_diffrn_reflns_limit_l_min -23
_diffrn_reflns_number 6841
_diffrn_reflns_theta_full 25.00
_diffrn_reflns_theta_max 25.00
_diffrn_reflns_theta_min 3.05
_exptl_absorpt_coefficient_mu 1.680
_exptl_absorpt_correction_T_max 1.00000
_exptl_absorpt_correction_T_min 0.95884
_exptl_absorpt_correction_type multi-scan
_exptl_crystal_colour clourless
_exptl_crystal_density_diffrn 2.137
_exptl_crystal_density_method 'not measured'
_exptl_crystal_description block
_exptl_crystal_F_000 1696
_refine_diff_density_max 0.397
_refine_diff_density_min -0.643
_refine_diff_density_rms 0.096
_refine_ls_extinction_method none
_refine_ls_goodness_of_fit_ref 1.089
_refine_ls_hydrogen_treatment mixed
_refine_ls_matrix_type full
_refine_ls_number_parameters 217
_refine_ls_number_reflns 2349
_refine_ls_number_restraints 0
_refine_ls_restrained_S_all 1.089
_refine_ls_R_factor_all 0.0407
_refine_ls_R_factor_gt 0.0304
_refine_ls_shift/su_max 0.005
_refine_ls_shift/su_mean 0.000
_refine_ls_structure_factor_coef Fsqd
_refine_ls_weighting_details 'calc w=1/[\s^2^(Fo^2^)+(0.0225P)^2^+5.7856P] where P=(Fo^2^+2Fc^2^)/3'
_refine_ls_weighting_scheme calc
_refine_ls_wR_factor_gt 0.0683
_refine_ls_wR_factor_ref 0.0720
_reflns_number_gt 1873
_reflns_number_total 2349
_reflns_threshold_expression >2sigma(I)
_cod_data_source_file c5ce01008j2.cif
_cod_data_source_block 4
_cod_depositor_comments 'Adding full bibliography for 7220965--7220971.cif.'
_cod_original_sg_symbol_H-M 'P b c a '
_cod_database_code 7220968

loop_
_symmetry_equiv_pos_as_xyz
'x, y, z'
'-x+1/2, -y, z+1/2'
'x+1/2, -y+1/2, -z'
'-x, y+1/2, -z+1/2'
'-x, -y, -z'
'x-1/2, y, -z-1/2'
'-x-1/2, y-1/2, z'
'x, -y-1/2, z-1/2'

loop_
_atom_site_label
_atom_site_type_symbol
_atom_site_fract_x
_atom_site_fract_y
_atom_site_fract_z
_atom_site_U_iso_or_equiv
_atom_site_adp_type
_atom_site_occupancy
_atom_site_symmetry_multiplicity
_atom_site_calc_flag
_atom_site_refinement_flags
Cd1 Cd 1.214549(16) 1.00185(3) 0.903798(13) 0.01341(11) Uani 1 1 d .
O1 O 1.10659(16) 0.8228(3) 0.90776(13) 0.0185(6) Uani 1 1 d .
O2 O 1.15537(17) 0.5567(4) 0.89190(14) 0.0230(7) Uani 1 1 d .
O3 O 0.85251(17) 0.8442(3) 1.02110(14) 0.0208(7) Uani 1 1 d .
O4 O 0.76003(16) 0.6472(3) 1.00162(13) 0.0201(6) Uani 1 1 d .
O5 O 0.8576(2) -0.3553(4) 0.68050(15) 0.0301(8) Uani 1 1 d .
O6 O 0.75068(19) -0.1906(4) 0.68037(15) 0.0314(8) Uani 1 1 d .
N5 N 0.9045(2) 0.0464(4) 0.86757(16) 0.0152(7) Uani 1 1 d .
C1 C 1.0200(2) 0.5845(5) 0.91215(18) 0.0131(8) Uani 1 1 d .
C2 C 1.0090(2) 0.4075(5) 0.90415(18) 0.0137(8) Uani 1 1 d .
H2 H 1.0494 0.3407 0.8869 0.016 Uiso 1 1 calc R
C3 C 0.8271(3) 0.0222(5) 0.8615(2) 0.0242(10) Uani 1 1 d .
H3 H 0.7932 0.0647 0.8937 0.029 Uiso 1 1 calc R
C4 C 0.9551(3) -0.0164(5) 0.8221(2) 0.0223(9) Uani 1 1 d .
H4 H 1.0087 0.0027 0.8270 0.027 Uiso 1 1 calc R
C5 C 0.8483(3) -0.1333(5) 0.7607(2) 0.0187(9) Uani 1 1 d .
C6 C 0.9385(2) 0.3304(5) 0.92159(18) 0.0137(8) Uani 1 1 d .
C7 C 1.1005(2) 0.6617(5) 0.90255(18) 0.0142(8) Uani 1 1 d .
C8 C 0.7974(3) -0.0656(6) 0.8076(2) 0.0267(10) Uani 1 1 d .
H8 H 0.7435 -0.0793 0.8027 0.032 Uiso 1 1 calc R
C9 C 0.9590(2) 0.6805(5) 0.93818(18) 0.0128(8) Uani 1 1 d .
H9 H 0.9661 0.7979 0.9445 0.015 Uiso 1 1 calc R
C10 C 0.9279(3) -0.1081(5) 0.7689(2) 0.0226(10) Uani 1 1 d .
H10 H 0.9631 -0.1533 0.7382 0.027 Uiso 1 1 calc R
C11 C 0.8769(2) 0.4297(5) 0.94565(19) 0.0139(8) Uani 1 1 d .
H11 H 0.8288 0.3788 0.9553 0.017 Uiso 1 1 calc R
C12 C 0.9363(3) 0.1365(5) 0.92734(19) 0.0172(9) Uani 1 1 d .
H12A H 0.9891 0.0953 0.9356 0.021 Uiso 1 1 calc R
H12B H 0.9044 0.1059 0.9654 0.021 Uiso 1 1 calc R
C13 C 0.8163(3) -0.2352(5) 0.7018(2) 0.0215(10) Uani 1 1 d .
C14 C 0.8279(2) 0.7071(5) 0.99545(18) 0.0128(8) Uani 1 1 d .
C20 C 0.8872(2) 0.6066(5) 0.95526(18) 0.0118(8) Uani 1 1 d .
O1W O 0.8887(3) 0.3277(7) 0.7580(2) 0.0931(17) Uani 1 1 d .
H1WB H 0.8954 0.4165 0.7341 0.140 Uiso 1 1 d R
H1WA H 0.8972 0.3158 0.7993 0.140 Uiso 1 1 d R

loop_
_atom_site_aniso_label
_atom_site_aniso_U_11
_atom_site_aniso_U_22
_atom_site_aniso_U_33
_atom_site_aniso_U_23
_atom_site_aniso_U_13
_atom_site_aniso_U_12
Cd1 0.01032(17) 0.01337(17) 0.01655(18) 0.00027(12) 0.00015(11) 0.00069(12)
O1 0.0151(15) 0.0124(13) 0.0280(17) -0.0009(12) 0.0025(12) -0.0051(12)
O2 0.0125(16) 0.0184(14) 0.0381(19) 0.0003(13) 0.0046(13) 0.0006(13)
O3 0.0220(17) 0.0152(14) 0.0253(17) -0.0075(12) 0.0064(13) 0.0015(13)
O4 0.0122(16) 0.0240(15) 0.0240(16) 0.0045(13) 0.0030(12) 0.0002(13)
O5 0.042(2) 0.0233(15) 0.0254(18) -0.0113(14) -0.0029(14) -0.0021(16)
O6 0.0262(18) 0.0385(18) 0.0296(18) 0.0099(15) -0.0136(15) -0.0135(16)
N5 0.0193(19) 0.0102(15) 0.0161(18) -0.0018(14) -0.0001(14) -0.0019(14)
C1 0.012(2) 0.0146(18) 0.012(2) 0.0006(16) -0.0004(16) -0.0018(17)
C2 0.014(2) 0.0141(19) 0.013(2) -0.0014(16) -0.0012(16) 0.0014(17)
C3 0.018(2) 0.028(2) 0.026(2) -0.011(2) 0.0056(18) 0.002(2)
C4 0.016(2) 0.026(2) 0.025(2) -0.0068(19) -0.0014(18) 0.000(2)
C5 0.021(2) 0.0141(19) 0.021(2) -0.0013(17) -0.0027(18) 0.0007(18)
C6 0.017(2) 0.0114(18) 0.012(2) -0.0028(16) -0.0054(16) -0.0018(17)
C7 0.012(2) 0.018(2) 0.012(2) 0.0017(16) 0.0013(16) -0.0014(18)
C8 0.012(2) 0.031(2) 0.038(3) -0.009(2) -0.0020(19) -0.002(2)
C9 0.018(2) 0.0104(17) 0.010(2) 0.0003(15) -0.0021(16) 0.0007(17)
C10 0.020(2) 0.030(2) 0.018(2) -0.0086(19) 0.0009(18) 0.002(2)
C11 0.012(2) 0.0150(18) 0.014(2) -0.0021(16) -0.0004(16) -0.0033(17)
C12 0.025(2) 0.0128(18) 0.014(2) -0.0026(16) -0.0020(17) -0.0001(18)
C13 0.029(3) 0.017(2) 0.018(2) 0.0045(18) -0.0042(19) -0.010(2)
C14 0.015(2) 0.0132(19) 0.010(2) 0.0066(16) -0.0016(15) 0.0024(17)
C20 0.008(2) 0.0134(18) 0.014(2) -0.0013(16) -0.0004(15) 0.0025(16)
O1W 0.081(4) 0.123(4) 0.075(4) 0.038(3) 0.000(3) 0.004(3)

loop_
_atom_type_symbol
_atom_type_description
_atom_type_scat_dispersion_real
_atom_type_scat_dispersion_imag
_atom_type_scat_source
C C 0.0033 0.0016 'International Tables Vol C Tables 4.2.6.8 and 6.1.1.4'
H H 0.0000 0.0000 'International Tables Vol C Tables 4.2.6.8 and 6.1.1.4'
Br Br -0.2901 2.4595 'International Tables Vol C Tables 4.2.6.8 and 6.1.1.4'
Cd Cd -0.8075 1.2024 'International Tables Vol C Tables 4.2.6.8 and 6.1.1.4'
N N 0.0061 0.0033 'International Tables Vol C Tables 4.2.6.8 and 6.1.1.4'
O O 0.0106 0.0060 'International Tables Vol C Tables 4.2.6.8 and 6.1.1.4'

loop_
_geom_angle_atom_site_label_1
_geom_angle_atom_site_label_2
_geom_angle_atom_site_label_3
_geom_angle
_geom_angle_site_symmetry_1
_geom_angle_site_symmetry_3
O3 Cd1 O2 117.93(10) 5_777 7_865
O3 Cd1 O1 83.85(10) 5_777 .
O2 Cd1 O1 153.53(10) 7_865 .
O3 Cd1 O6 164.34(11) 5_777 6_667
O2 Cd1 O6 77.72(11) 7_865 6_667
O1 Cd1 O6 81.32(10) . 6_667
O3 Cd1 O4 83.38(10) 5_777 3_567
O2 Cd1 O4 81.79(10) 7_865 3_567
O1 Cd1 O4 86.41(10) . 3_567
O6 Cd1 O4 100.61(11) 6_667 3_567
O3 Cd1 O5 88.23(11) 5_777 4_766
O2 Cd1 O5 110.00(11) 7_865 4_766
O1 Cd1 O5 83.95(10) . 4_766
O6 Cd1 O5 85.25(11) 6_667 4_766
O4 Cd1 O5 167.84(11) 3_567 4_766
C7 O1 Cd1 131.5(3) . .
C7 O2 Cd1 146.0(3) . 7_855
C14 O3 Cd1 124.1(3) . 5_777
C14 O4 Cd1 124.4(2) . 3_467
C13 O5 Cd1 107.8(3) . 4_736
C13 O6 Cd1 131.6(3) . 6_547
C3 N5 C4 121.1(3) . .
C3 N5 C12 119.8(3) . .
C4 N5 C12 119.1(3) . .
C9 C1 C2 118.3(4) . .
C9 C1 C7 121.1(3) . .
C2 C1 C7 119.9(4) . .
C6 C2 C1 120.8(4) . .
C6 C2 H2 119.6 . .
C1 C2 H2 119.6 . .
N5 C3 C8 120.2(4) . .
N5 C3 H3 119.9 . .
C8 C3 H3 119.9 . .
N5 C4 C10 120.3(4) . .
N5 C4 H4 119.8 . .
C10 C4 H4 119.8 . .
C8 C5 C10 118.7(4) . .
C8 C5 C13 120.2(4) . .
C10 C5 C13 121.1(4) . .
C2 C6 C11 120.1(3) . .
C2 C6 C12 118.2(4) . .
C11 C6 C12 120.5(4) . .
O2 C7 O1 126.6(4) . .
O2 C7 C1 116.0(3) . .
O1 C7 C1 117.3(4) . .
C3 C8 C5 119.7(4) . .
C3 C8 H8 120.2 . .
C5 C8 H8 120.2 . .
C1 C9 C20 122.0(3) . .
C1 C9 H9 119.0 . .
C20 C9 H9 119.0 . .
C4 C10 C5 120.0(4) . .
C4 C10 H10 120.0 . .
C5 C10 H10 120.0 . .
C6 C11 C20 119.9(4) . .
C6 C11 H11 120.0 . .
C20 C11 H11 120.0 . .
N5 C12 C6 114.5(3) . .
N5 C12 H12A 108.6 . .
C6 C12 H12A 108.6 . .
N5 C12 H12B 108.6 . .
C6 C12 H12B 108.6 . .
H12A C12 H12B 107.6 . .
O5 C13 O6 126.5(4) . .
O5 C13 C5 117.1(4) . .
O6 C13 C5 116.3(4) . .
O4 C14 O3 125.6(4) . .
O4 C14 C20 118.5(3) . .
O3 C14 C20 115.9(3) . .
C9 C20 C11 118.8(4) . .
C9 C20 C14 120.3(3) . .
C11 C20 C14 119.8(3) . .
H1WB O1W H1WA 128.4 . .

loop_
_geom_bond_atom_site_label_1
_geom_bond_atom_site_label_2
_geom_bond_distance
_geom_bond_site_symmetry_2
Cd1 O3 2.242(3) 5_777
Cd1 O2 2.269(3) 7_865
Cd1 O1 2.308(3) .
Cd1 O6 2.344(3) 6_667
Cd1 O4 2.362(3) 3_567
Cd1 O5 2.373(3) 4_766
O1 C7 1.263(5) .
O2 C7 1.260(5) .
O2 Cd1 2.269(3) 7_855
O3 C14 1.257(4) .
O3 Cd1 2.242(3) 5_777
O4 C14 1.253(5) .
O4 Cd1 2.362(3) 3_467
O5 C13 1.245(5) .
O5 Cd1 2.373(3) 4_736
O6 C13 1.248(5) .
O6 Cd1 2.344(3) 6_547
N5 C3 1.339(5) .
N5 C4 1.349(5) .
N5 C12 1.495(5) .
C1 C9 1.383(5) .
C1 C2 1.399(5) .
C1 C7 1.509(5) .
C2 C6 1.386(5) .
C2 H2 0.9300 .
C3 C8 1.380(6) .
C3 H3 0.9300 .
C4 C10 1.369(6) .
C4 H4 0.9300 .
C5 C8 1.385(6) .
C5 C10 1.381(6) .
C5 C13 1.528(6) .
C6 C11 1.392(5) .
C6 C12 1.513(5) .
C8 H8 0.9300 .
C9 C20 1.394(5) .
C9 H9 0.9300 .
C10 H10 0.9300 .
C11 C20 1.400(5) .
C11 H11 0.9300 .
C12 H12A 0.9700 .
C12 H12B 0.9700 .
C14 C20 1.512(5) .
O1W H1WB 0.8500 .
O1W H1WA 0.8501 .

loop_
_geom_torsion_atom_site_label_1
_geom_torsion_atom_site_label_2
_geom_torsion_atom_site_label_3
_geom_torsion_atom_site_label_4
_geom_torsion
_geom_torsion_site_symmetry_1
O3 Cd1 O1 C7 -145.7(3) 5_777
O2 Cd1 O1 C7 1.5(5) 7_865
O6 Cd1 O1 C7 39.4(3) 6_667
O4 Cd1 O1 C7 -61.9(3) 3_567
O5 Cd1 O1 C7 125.5(3) 4_766
C9 C1 C2 C6 0.3(6) .
C7 C1 C2 C6 170.9(3) .
C4 N5 C3 C8 -1.1(6) .
C12 N5 C3 C8 -177.9(4) .
C3 N5 C4 C10 -0.6(6) .
C12 N5 C4 C10 176.2(4) .
C1 C2 C6 C11 1.8(6) .
C1 C2 C6 C12 -165.7(3) .
Cd1 O2 C7 O1 28.0(7) 7_855
Cd1 O2 C7 C1 -149.9(3) 7_855
Cd1 O1 C7 O2 -1.8(6) .
Cd1 O1 C7 C1 176.1(2) .
C9 C1 C7 O2 165.7(4) .
C2 C1 C7 O2 -4.7(5) .
C9 C1 C7 O1 -12.4(5) .
C2 C1 C7 O1 177.3(3) .
N5 C3 C8 C5 2.0(7) .
C10 C5 C8 C3 -1.1(7) .
C13 C5 C8 C3 178.3(4) .
C2 C1 C9 C20 -1.2(6) .
C7 C1 C9 C20 -171.7(3) .
N5 C4 C10 C5 1.4(6) .
C8 C5 C10 C4 -0.6(6) .
C13 C5 C10 C4 -180.0(4) .
C2 C6 C11 C20 -3.1(6) .
C12 C6 C11 C20 164.2(3) .
C3 N5 C12 C6 -86.5(5) .
C4 N5 C12 C6 96.6(4) .
C2 C6 C12 N5 -98.3(4) .
C11 C6 C12 N5 94.2(4) .
Cd1 O5 C13 O6 -3.9(5) 4_736
Cd1 O5 C13 C5 175.2(3) 4_736
Cd1 O6 C13 O5 -88.4(5) 6_547
Cd1 O6 C13 C5 92.6(4) 6_547
C8 C5 C13 O5 -146.8(4) .
C10 C5 C13 O5 32.6(6) .
C8 C5 C13 O6 32.3(6) .
C10 C5 C13 O6 -148.3(4) .
Cd1 O4 C14 O3 -78.4(4) 3_467
Cd1 O4 C14 C20 100.1(3) 3_467
Cd1 O3 C14 O4 8.9(5) 5_777
Cd1 O3 C14 C20 -169.7(2) 5_777
C1 C9 C20 C11 0.0(6) .
C1 C9 C20 C14 168.2(3) .
C6 C11 C20 C9 2.2(6) .
C6 C11 C20 C14 -166.1(3) .
O4 C14 C20 C9 169.7(3) .
O3 C14 C20 C9 -11.7(5) .
O4 C14 C20 C11 -22.3(5) .
O3 C14 C20 C11 156.4(3) .
